data_4500489
loop_
_publ_author_name
'Sarma, Debajit'
'Ramanujachary, K. V.'
'Stock, Norbert'
'Natarajan, Srinivasan'

_publ_section_title
;
 High-Throughput Study of the
 Cu(CH3COO)2&#x00B7;H2O&#x2212;5-Nitroisophthalic Acid&#x2212;Heterocyclic
 Ligand System: Synthesis, Structure, Magnetic, and Heterogeneous
 Catalytic Studies of Three Copper Nitroisophthalates
;
_journal_issue 4
_journal_name_full 'Crystal Growth &amp; Design'
_journal_page_first 1357
_journal_paper_doi 10.1021/cg1015934
_journal_volume 11
_journal_year 2011
_chemical_formula_moiety 'C9 H5 Cu N3 O6'
_chemical_formula_sum 'C9 H5 Cu N3 O6'
_chemical_formula_weight 314.70
_chemical_name_common Cu-Nitroisophthalate
_chemical_name_systematic
;
 ?
;
_space_group_IT_number 148
_symmetry_cell_setting trigonal
_symmetry_space_group_name_Hall '-R 3'
_symmetry_space_group_name_H-M 'R -3 :H'
_atom_sites_solution_hydrogens geom
_atom_sites_solution_primary direct
_atom_sites_solution_secondary difmap
_audit_creation_method SHELXL-97
_cell_angle_alpha 90.00
_cell_angle_beta 90.00
_cell_angle_gamma 120.00
_cell_formula_units_Z 18
_cell_length_a 16.3706(8)
_cell_length_b 16.3706(8)
_cell_length_c 22.5362(14)
_cell_measurement_reflns_used 2277
_cell_measurement_temperature 293(2)
_cell_measurement_theta_max 25.99
_cell_measurement_theta_min 2.49
_cell_volume 5230.5(5)
_computing_cell_refinement 'SAINT (Bruker, 2000)'
_computing_data_collection 'SMART (Bruker, 2000)'
_computing_data_reduction SAINT
_computing_molecular_graphics 'Ortep-3 for Windows (Farrugia, 1999) and CAMERON (Watkin et al., 1993)'
_computing_publication_material 'PLATON (Spek, 2003)'
_computing_structure_refinement 'SHELXL-97 (Sheldrick, 1997)'
_computing_structure_solution 'SIR92 (Altomare et al., 1993)'
_diffrn_ambient_temperature 293(2)
_diffrn_measured_fraction_theta_full 0.999
_diffrn_measured_fraction_theta_max 0.999
_diffrn_measurement_device_type 'Bruker Smart CCD area detector'
_diffrn_measurement_method '\f and \w scans'
_diffrn_radiation_monochromator graphite
_diffrn_radiation_source 'fine-focus sealed tube'
_diffrn_radiation_type MoK\a
_diffrn_radiation_wavelength 0.71073
_diffrn_reflns_av_R_equivalents 0.0326
_diffrn_reflns_av_sigmaI/netI 0.0232
_diffrn_reflns_limit_h_max 20
_diffrn_reflns_limit_h_min -20
_diffrn_reflns_limit_k_max 20
_diffrn_reflns_limit_k_min -20
_diffrn_reflns_limit_l_max 25
_diffrn_reflns_limit_l_min -27
_diffrn_reflns_number 11645
_diffrn_reflns_theta_full 25.99
_diffrn_reflns_theta_max 25.99
_diffrn_reflns_theta_min 2.49
_exptl_absorpt_coefficient_mu 1.907
_exptl_absorpt_correction_T_max 0.9276
_exptl_absorpt_correction_T_min 0.8322
_exptl_absorpt_correction_type multi-scan
_exptl_absorpt_process_details '(SADABS; Sheldrick, 1996)'
_exptl_crystal_colour green
_exptl_crystal_density_diffrn 1.798
_exptl_crystal_density_method 'not measured'
_exptl_crystal_description block
_exptl_crystal_F_000 2826
_exptl_crystal_size_max 0.10
_exptl_crystal_size_mid 0.08
_exptl_crystal_size_min 0.04
_refine_diff_density_max 0.521
_refine_diff_density_min -0.407
_refine_diff_density_rms 0.072
_refine_ls_extinction_method none
_refine_ls_goodness_of_fit_ref 1.107
_refine_ls_hydrogen_treatment constr
_refine_ls_matrix_type full
_refine_ls_number_parameters 172
_refine_ls_number_reflns 2277
_refine_ls_number_restraints 0
_refine_ls_restrained_S_all 1.107
_refine_ls_R_factor_all 0.0330
_refine_ls_R_factor_gt 0.0278
_refine_ls_shift/su_max 0.001
_refine_ls_shift/su_mean 0.000
_refine_ls_structure_factor_coef Fsqd
_refine_ls_weighting_details 'calc w=1/[\s^2^(Fo^2^)+(0.0565P)^2^+0.0000P] where P=(Fo^2^+2Fc^2^)/3'
_refine_ls_weighting_scheme calc
_refine_ls_wR_factor_gt 0.0837
_refine_ls_wR_factor_ref 0.0850
_reflns_number_gt 1955
_reflns_number_total 2277
_reflns_threshold_expression >2sigma(I)
_cod_data_source_file cg1015934_si_001.cif
_cod_data_source_block CompoundI
_cod_depositor_comments
;
The following automatic conversions were performed:

'_symmetry_cell_setting' value 'Trigonal' changed to 'trigonal'
according to /home/saulius/struct/CIF-dictionaries/cif_core.dic
dictionary named 'cif_core.dic' version 2.4.1 from 2010-06-29.

Automatic conversion script
Id: cif_fix_values 1715 2011-07-08 13:25:40Z adriana 
;
_cod_original_sg_symbol_H-M 'R -3'
_cod_database_code 4500489

loop_
_symmetry_equiv_pos_as_xyz
'x, y, z'
'-y, x-y, z'
'-x+y, -x, z'
'x+2/3, y+1/3, z+1/3'
'-y+2/3, x-y+1/3, z+1/3'
'-x+y+2/3, -x+1/3, z+1/3'
'x+1/3, y+2/3, z+2/3'
'-y+1/3, x-y+2/3, z+2/3'
'-x+y+1/3, -x+2/3, z+2/3'
'-x, -y, -z'
'y, -x+y, -z'
'x-y, x, -z'
'-x+2/3, -y+1/3, -z+1/3'
'y+2/3, -x+y+1/3, -z+1/3'
'x-y+2/3, x+1/3, -z+1/3'
'-x+1/3, -y+2/3, -z+2/3'
'y+1/3, -x+y+2/3, -z+2/3'
'x-y+1/3, x+2/3, -z+2/3'

loop_
_atom_site_label
_atom_site_type_symbol
_atom_site_fract_x
_atom_site_fract_y
_atom_site_fract_z
_atom_site_U_iso_or_equiv
_atom_site_adp_type
_atom_site_occupancy
_atom_site_symmetry_multiplicity
_atom_site_calc_flag
_atom_site_refinement_flags
Cu1 Cu 0.089995(18) 0.551504(18) 0.020564(11) 0.01722(12) Uani 1 1 d .
O1 O -0.04694(11) 0.57226(11) -0.05703(8) 0.0282(4) Uani 1 1 d .
O2 O -0.11138(12) 0.64345(12) -0.25039(7) 0.0318(4) Uani 1 1 d .
O3 O -0.05036(12) 0.79269(12) -0.28160(7) 0.0288(4) Uani 1 1 d .
O4 O 0.10127(11) 0.65995(11) -0.02485(7) 0.0289(4) Uani 1 1 d .
O5 O 0.1884(2) 1.04149(16) -0.14981(12) 0.0865(10) Uani 1 1 d .
O6 O 0.22076(19) 1.00453(15) -0.06596(11) 0.0726(8) Uani 1 1 d .
N1 N 0.23568(12) 0.61870(12) 0.06062(8) 0.0181(4) Uani 1 1 d .
N2 N 0.23903(14) 0.48095(14) 0.06760(9) 0.0287(5) Uani 1 1 d .
H2A H 0.1785 0.4511 0.0697 0.034 Uiso 1 1 calc R
H2B H 0.2691 0.4504 0.0689 0.034 Uiso 1 1 calc R
N3 N 0.17647(18) 0.98392(16) -0.11189(11) 0.0428(6) Uani 1 1 d .
C1 C 0.04129(16) 0.72304(16) -0.09567(10) 0.0229(5) Uani 1 1 d .
C2 C -0.01051(16) 0.69751(16) -0.14788(10) 0.0233(5) Uani 1 1 d .
H2 H -0.0528 0.6341 -0.1552 0.028 Uiso 1 1 calc R
C3 C -0.00094(16) 0.76379(17) -0.18923(10) 0.0225(5) Uani 1 1 d .
C4 C 0.06043(17) 0.85939(16) -0.17760(10) 0.0255(5) Uani 1 1 d .
H4 H 0.0678 0.9056 -0.2046 0.031 Uiso 1 1 calc R
C5 C 0.10995(17) 0.88319(16) -0.12443(13) 0.0271(6) Uani 1 1 d .
C6 C 0.10341(17) 0.81761(16) -0.08370(10) 0.0252(5) Uani 1 1 d .
H6 H 0.1395 0.8360 -0.0492 0.030 Uiso 1 1 calc R
C7 C 0.03121(16) 0.64623(16) -0.05532(10) 0.0213(5) Uani 1 1 d .
C8 C -0.05828(16) 0.73136(16) -0.24518(10) 0.0217(5) Uani 1 1 d .
C9 C 0.28597(15) 0.57392(15) 0.06240(9) 0.0182(5) Uani 1 1 d .

loop_
_atom_site_aniso_label
_atom_site_aniso_U_11
_atom_site_aniso_U_22
_atom_site_aniso_U_33
_atom_site_aniso_U_23
_atom_site_aniso_U_13
_atom_site_aniso_U_12
Cu1 0.01876(17) 0.01675(17) 0.01462(19) -0.00069(10) -0.00288(10) 0.00772(12)
O1 0.0210(9) 0.0232(9) 0.0358(11) 0.0108(7) -0.0033(7) 0.0077(7)
O2 0.0368(10) 0.0292(10) 0.0240(10) 0.0036(7) -0.0101(8) 0.0124(8)
O3 0.0376(10) 0.0285(9) 0.0174(9) 0.0029(7) -0.0061(7) 0.0142(8)
O4 0.0298(10) 0.0221(9) 0.0285(10) 0.0048(7) -0.0117(8) 0.0083(8)
O5 0.113(2) 0.0252(12) 0.093(2) 0.0141(12) -0.0395(18) 0.0138(13)
O6 0.094(2) 0.0317(12) 0.0604(16) -0.0105(11) -0.0353(15) 0.0075(13)
N1 0.0159(9) 0.0154(9) 0.0230(10) -0.0017(7) -0.0004(8) 0.0078(8)
N2 0.0188(10) 0.0167(10) 0.0504(14) 0.0044(9) 0.0085(9) 0.0088(8)
N3 0.0523(15) 0.0235(12) 0.0438(16) 0.0013(11) -0.0099(12) 0.0124(11)
C1 0.0221(12) 0.0223(12) 0.0220(13) 0.0038(9) -0.0024(10) 0.0094(10)
C2 0.0215(12) 0.0205(12) 0.0240(13) 0.0011(9) -0.0027(10) 0.0076(10)
C3 0.0225(12) 0.0286(13) 0.0179(13) 0.0046(10) 0.0019(9) 0.0141(10)
C4 0.0276(13) 0.0251(13) 0.0246(13) 0.0057(10) -0.0001(10) 0.0137(11)
C5 0.0308(13) 0.0186(12) 0.0292(14) -0.0003(10) -0.0025(10) 0.0102(11)
C6 0.0300(13) 0.0227(12) 0.0205(13) -0.0019(10) -0.0062(10) 0.0112(10)
C7 0.0240(12) 0.0186(12) 0.0210(13) 0.0009(9) -0.0003(9) 0.0105(10)
C8 0.0212(12) 0.0264(13) 0.0193(13) 0.0000(10) 0.0003(9) 0.0134(11)
C9 0.0193(11) 0.0194(11) 0.0169(12) -0.0004(9) 0.0030(9) 0.0104(9)

loop_
_atom_type_symbol
_atom_type_description
_atom_type_scat_dispersion_real
_atom_type_scat_dispersion_imag
_atom_type_scat_source
C C 0.0033 0.0016 'International Tables Vol C Tables 4.2.6.8 and 6.1.1.4'
H H 0.0000 0.0000 'International Tables Vol C Tables 4.2.6.8 and 6.1.1.4'
N N 0.0061 0.0033 'International Tables Vol C Tables 4.2.6.8 and 6.1.1.4'
O O 0.0106 0.0060 'International Tables Vol C Tables 4.2.6.8 and 6.1.1.4'
Cu Cu 0.3201 1.2651 'International Tables Vol C Tables 4.2.6.8 and 6.1.1.4'

loop_
_geom_angle_atom_site_label_1
_geom_angle_atom_site_label_2
_geom_angle_atom_site_label_3
_geom_angle
_geom_angle_site_symmetry_1
_geom_angle_site_symmetry_3
O1 Cu1 O2 88.83(8) 10_565 5_565
O1 Cu1 O3 90.18(7) 10_565 17_444
O2 Cu1 O3 165.68(7) 5_565 17_444
O1 Cu1 O4 165.60(7) 10_565 .
O2 Cu1 O4 88.91(8) 5_565 .
O3 Cu1 O4 88.50(7) 17_444 .
O1 Cu1 N1 94.72(6) 10_565 .
O2 Cu1 N1 100.13(7) 5_565 .
O3 Cu1 N1 94.20(7) 17_444 .
O4 Cu1 N1 99.67(7) . .
O1 Cu1 Cu1 77.54(5) 10_565 10_565
O2 Cu1 Cu1 80.28(5) 5_565 10_565
O3 Cu1 Cu1 85.56(5) 17_444 10_565
O4 Cu1 Cu1 88.06(5) . 10_565
N1 Cu1 Cu1 172.26(5) . 10_565
C7 O1 Cu1 130.86(15) . 10_565
C8 O2 Cu1 127.13(15) . 9_454
C8 O3 Cu1 120.68(15) . 18_554
C7 O4 Cu1 117.09(14) . .
C9 N1 C9 114.8(2) . 3_565
C9 N1 Cu1 122.04(14) . .
C9 N1 Cu1 118.59(14) 3_565 .
O6 N3 O5 123.0(3) . .
O6 N3 C5 118.6(2) . .
O5 N3 C5 118.3(2) . .
C2 C1 C6 119.8(2) . .
C2 C1 C7 118.0(2) . .
C6 C1 C7 122.1(2) . .
C3 C2 C1 121.6(2) . .
C2 C3 C4 119.3(2) . .
C2 C3 C8 119.0(2) . .
C4 C3 C8 121.7(2) . .
C5 C4 C3 117.9(2) . .
C6 C5 C4 123.4(2) . .
C6 C5 N3 118.0(2) . .
C4 C5 N3 118.6(2) . .
C5 C6 C1 117.9(2) . .
O1 C7 O4 126.3(2) . .
O1 C7 C1 115.3(2) . .
O4 C7 C1 118.4(2) . .
O3 C8 O2 126.2(2) . .
O3 C8 C3 118.1(2) . .
O2 C8 C3 115.7(2) . .
N2 C9 N1 117.8(2) . .
N2 C9 N1 117.2(2) . 2_665
N1 C9 N1 125.0(2) . 2_665

loop_
_geom_bond_atom_site_label_1
_geom_bond_atom_site_label_2
_geom_bond_distance
_geom_bond_site_symmetry_2
Cu1 O1 1.9619(16) 10_565
Cu1 O2 1.9621(16) 5_565
Cu1 O3 1.9683(16) 17_444
Cu1 O4 1.9762(16) .
Cu1 N1 2.2560(18) .
Cu1 Cu1 2.7232(5) 10_565
O1 C7 1.247(3) .
O1 Cu1 1.9619(16) 10_565
O2 C8 1.261(3) .
O2 Cu1 1.9621(16) 9_454
O3 C8 1.252(3) .
O3 Cu1 1.9683(16) 18_554
O4 C7 1.257(3) .
O5 N3 1.214(3) .
O6 N3 1.211(3) .
N1 C9 1.349(3) .
N1 C9 1.354(3) 3_565
N2 C9 1.323(3) .
N3 C5 1.480(3) .
C1 C2 1.387(3) .
C1 C6 1.389(3) .
C1 C7 1.493(3) .
C2 C3 1.378(3) .
C3 C4 1.398(3) .
C3 C8 1.502(3) .
C4 C5 1.389(4) .
C5 C6 1.376(3) .
C9 N1 1.354(3) 2_665
